data_2223975
loop_
_publ_author_name
'Harms, Klaus'
'Marsch, Michael'
'Oberth\"ur, Markus'
'Sch\"uler, Peter'

_publ_section_title (^S^<i>S</i>,2<i>S</i>,3<i>S</i>)-2-(2-Methylpropan-2-sulfinamido)-3-phenylbutyronitrile
_journal_coeditor_code PV2213
_journal_issue 11
_journal_name_full 'Acta Crystallographica Section E'
_journal_page_first o2742
_journal_paper_doi 10.1107/S1600536809041245
_journal_volume 65
_journal_year 2009
_chemical_formula_iupac 'C14 H20 N2 O S'
_chemical_formula_moiety 'C14 H20 N2 O S'
_chemical_formula_sum 'C14 H20 N2 O S'
_chemical_formula_weight 264.38
_chemical_name_systematic
;
(^S^<i>S</i>,2<i>S</i>,3<i>S</i>)-2-(2-Methylpropane-2-sulfinamido)-3-
phenylbutyronitrile
;
_space_group_IT_number 19
_symmetry_cell_setting orthorhombic
_symmetry_space_group_name_Hall 'P 2ac 2ab'
_symmetry_space_group_name_H-M 'P 21 21 21'
_atom_sites_solution_hydrogens 'CH inferred from neighbouring sites, NH located'
_atom_sites_solution_primary direct
_atom_sites_solution_secondary difmap
_audit_creation_method 'WinGX routine CIF_UPDATE'
_cell_angle_alpha 90
_cell_angle_beta 90
_cell_angle_gamma 90
_cell_formula_units_Z 8
_cell_length_a 9.0344(4)
_cell_length_b 9.0617(5)
_cell_length_c 35.767(3)
_cell_measurement_reflns_used 10131
_cell_measurement_temperature 100(2)
_cell_measurement_theta_max 25
_cell_measurement_theta_min 2.3
_cell_volume 2928.1(3)
_computing_cell_refinement 'X-AREA (Stoe & Cie, 2002)'
_computing_data_collection 'XAREA (Stoe & Cie, 2002)'
_computing_data_reduction 'X-AREA (Stoe & Cie, 2002)'
_computing_molecular_graphics 'DIAMOND (Brandenburg, 1999)'
_computing_publication_material 'publCIF (Westrip, 2008)'
_computing_structure_refinement 'SHELXL97 (Sheldrick, 2008)'
_computing_structure_solution 'SIR92 (Altomare et al., 1994)'
_diffrn_ambient_temperature 100(2)
_diffrn_measured_fraction_theta_full 1
_diffrn_measured_fraction_theta_max 1
_diffrn_measurement_device_type 'Stoe IPDS II'
_diffrn_measurement_method 'area detetor, \w scans'
_diffrn_radiation_monochromator graphite
_diffrn_radiation_source 'sealed tube'
_diffrn_radiation_type MoK\a
_diffrn_radiation_wavelength 0.71073
_diffrn_reflns_av_R_equivalents 0.0928
_diffrn_reflns_limit_h_max 10
_diffrn_reflns_limit_h_min -10
_diffrn_reflns_limit_k_max 10
_diffrn_reflns_limit_k_min -9
_diffrn_reflns_limit_l_max 42
_diffrn_reflns_limit_l_min -41
_diffrn_reflns_number 15474
_diffrn_reflns_theta_full 25
_diffrn_reflns_theta_max 25
_diffrn_reflns_theta_min 2.28
_diffrn_standards_decay_% 0
_diffrn_standards_interval_count 0
_diffrn_standards_number 0
_exptl_absorpt_coefficient_mu 0.212
_exptl_absorpt_correction_T_max 1.0408
_exptl_absorpt_correction_T_min 0.9358
_exptl_absorpt_correction_type multi-scan
_exptl_absorpt_process_details '(Blessing, 1995)'
_exptl_crystal_colour colourless
_exptl_crystal_density_diffrn 1.199
_exptl_crystal_density_method 'not measured'
_exptl_crystal_description prism
_exptl_crystal_F_000 1136
_exptl_crystal_size_max 0.36
_exptl_crystal_size_mid 0.08
_exptl_crystal_size_min 0.06
_refine_diff_density_max 0.192
_refine_diff_density_min -0.24
_refine_ls_abs_structure_details 'Flack (1983), 2183 Friedel pairs'
_refine_ls_abs_structure_Flack -0.04(9)
_refine_ls_extinction_coef 0.0011(3)
_refine_ls_extinction_method 'SHELXL97 (Sheldrick, 2008)'
_refine_ls_goodness_of_fit_ref 0.772
_refine_ls_hydrogen_treatment mixed
_refine_ls_matrix_type full
_refine_ls_number_parameters 342
_refine_ls_number_reflns 5160
_refine_ls_number_restraints 2
_refine_ls_restrained_S_all 0.772
_refine_ls_R_factor_all 0.0793
_refine_ls_R_factor_gt 0.0462
_refine_ls_shift/su_max 0
_refine_ls_shift/su_mean 0
_refine_ls_structure_factor_coef Fsqd
_refine_ls_weighting_details 'calc w=1/[\s^2^(Fo^2^)+(0.0105P)^2^] where P=(Fo^2^+2Fc^2^)/3'
_refine_ls_weighting_scheme calc
_refine_ls_wR_factor_ref 0.0736
_reflns_number_gt 3413
_reflns_number_total 5160
_reflns_threshold_expression I>2\s(I)
_cod_data_source_file pv2213.cif
_cod_data_source_block I
_cod_database_code 2223975
_cod_database_fobs_code 2223975

loop_
_symmetry_equiv_pos_as_xyz
'x, y, z'
'-x+1/2, -y, z+1/2'
'x+1/2, -y+1/2, -z'
'-x, y+1/2, -z+1/2'

loop_
_atom_site_type_symbol
_atom_site_label
_atom_site_fract_x
_atom_site_fract_y
_atom_site_fract_z
_atom_site_U_iso_or_equiv
_atom_site_adp_type
_atom_site_calc_flag
_atom_site_refinement_flags
_atom_site_occupancy
_atom_site_disorder_assembly
_atom_site_disorder_group
C C21 0.2714(4) 0.3582(4) 0.27085(9) 0.0236(9) Uani d . 1 . .
H H21 0.36 0.2946 0.2662 0.028 Uiso calc R 1 . .
C C22 0.3222(4) 0.5196(4) 0.27258(10) 0.0270(9) Uani d . 1 . .
H H22 0.232 0.5812 0.2769 0.032 Uiso calc R 1 . .
C C23 0.2020(4) 0.3113(5) 0.30640(10) 0.0288(9) Uani d . 1 . .
C C24 0.4285(4) 0.5485(5) 0.30544(10) 0.0336(10) Uani d . 1 . .
H H24A 0.5189 0.4903 0.302 0.05 Uiso calc R 1 . .
H H24B 0.3805 0.5198 0.3289 0.05 Uiso calc R 1 . .
H H24C 0.4537 0.6536 0.3063 0.05 Uiso calc R 1 . .
C C25 0.3851(4) 0.5647(4) 0.23521(10) 0.0251(9) Uani d . 1 . .
C C26 0.3155(4) 0.6706(4) 0.21346(10) 0.0310(9) Uani d . 1 . .
H H26 0.229 0.7179 0.2227 0.037 Uiso calc R 1 . .
C C27 0.3702(4) 0.7092(4) 0.17816(10) 0.0332(10) Uani d . 1 . .
H H27 0.3217 0.783 0.1638 0.04 Uiso calc R 1 . .
C C28 0.4935(4) 0.6406(4) 0.16434(11) 0.0354(11) Uani d . 1 . .
H H28 0.5303 0.6659 0.1403 0.042 Uiso calc R 1 . .
C C29 0.5647(4) 0.5341(4) 0.18560(10) 0.0308(9) Uani d . 1 . .
H H29 0.6501 0.4861 0.176 0.037 Uiso calc R 1 . .
C C210 0.5117(4) 0.4971(4) 0.22081(11) 0.0265(9) Uani d . 1 . .
H H210 0.5622 0.425 0.2353 0.032 Uiso calc R 1 . .
C C211 0.0856(4) 0.2374(4) 0.17447(11) 0.0281(9) Uani d . 1 . .
C C212 -0.0540(4) 0.3289(5) 0.17864(10) 0.0370(10) Uani d . 1 . .
H H21A -0.1007 0.3413 0.1541 0.056 Uiso calc R 1 . .
H H21B -0.0287 0.4259 0.1889 0.056 Uiso calc R 1 . .
H H21C -0.1227 0.2785 0.1956 0.056 Uiso calc R 1 . .
C C213 0.0538(5) 0.0964(5) 0.15275(11) 0.0448(11) Uani d . 1 . .
H H21D -0.0214 0.0386 0.166 0.067 Uiso calc R 1 . .
H H21E 0.1449 0.0383 0.1505 0.067 Uiso calc R 1 . .
H H21F 0.0175 0.1216 0.1277 0.067 Uiso calc R 1 . .
C C214 0.2103(4) 0.3255(5) 0.15608(10) 0.0322(9) Uani d . 1 . .
H H21G 0.3006 0.2657 0.1556 0.048 Uiso calc R 1 . .
H H21H 0.2283 0.4158 0.1704 0.048 Uiso calc R 1 . .
H H21I 0.1817 0.3514 0.1305 0.048 Uiso calc R 1 . .
N N21 0.1689(3) 0.3395(3) 0.23975(7) 0.0228(7) Uani d D 1 . .
N N22 0.1415(4) 0.2754(4) 0.33308(9) 0.0399(9) Uani d . 1 . .
O O21 0.0331(3) 0.0854(3) 0.23728(7) 0.0316(6) Uani d . 1 . .
S S21 0.15503(10) 0.17532(11) 0.22032(3) 0.0260(2) Uani d . 1 . .
C C1 0.8730(4) 0.4752(4) -0.02331(10) 0.0228(8) Uani d . 1 . .
H H1 0.9404 0.3911 -0.0171 0.027 Uiso calc R 1 . .
C C2 0.7114(3) 0.4153(4) -0.02369(10) 0.0252(8) Uani d . 1 . .
H H2 0.6449 0.4999 -0.03 0.03 Uiso calc R 1 . .
C C3 0.9145(4) 0.5311(4) -0.06101(11) 0.0268(9) Uani d . 1 . .
C C4 0.6885(4) 0.2967(4) -0.05361(10) 0.0325(10) Uani d . 1 . .
H H4A 0.7481 0.2097 -0.0475 0.049 Uiso calc R 1 . .
H H4B 0.7189 0.3354 -0.078 0.049 Uiso calc R 1 . .
H H4C 0.5836 0.2691 -0.0545 0.049 Uiso calc R 1 . .
C C5 0.6698(4) 0.3632(4) 0.01507(9) 0.0242(9) Uani d . 1 . .
C C6 0.5653(4) 0.4409(4) 0.03603(10) 0.0283(9) Uani d . 1 . .
H H6 0.5181 0.5254 0.0258 0.034 Uiso calc R 1 . .
C C7 0.5311(4) 0.3941(5) 0.07186(10) 0.0320(9) Uani d . 1 . .
H H7 0.4586 0.4467 0.0857 0.038 Uiso calc R 1 . .
C C8 0.5988(4) 0.2738(4) 0.08799(11) 0.0333(10) Uani d . 1 . .
H H8 0.5752 0.2442 0.1128 0.04 Uiso calc R 1 . .
C C9 0.7019(4) 0.1975(4) 0.06715(11) 0.0317(9) Uani d . 1 . .
H H9 0.7496 0.1139 0.0777 0.038 Uiso calc R 1 . .
C C10 0.7372(4) 0.2407(4) 0.03095(11) 0.0297(9) Uani d . 1 . .
H H10 0.8079 0.1861 0.017 0.036 Uiso calc R 1 . .
C C11 0.9830(4) 0.6723(4) 0.07127(9) 0.0234(8) Uani d . 1 . .
C C12 0.8840(4) 0.8074(4) 0.06764(10) 0.0320(9) Uani d . 1 . .
H H12A 0.7922 0.78 0.0548 0.048 Uiso calc R 1 . .
H H12B 0.9355 0.8836 0.0532 0.048 Uiso calc R 1 . .
H H12C 0.8606 0.8456 0.0926 0.048 Uiso calc R 1 . .
C C13 0.9020(4) 0.5441(4) 0.08954(11) 0.0317(10) Uani d . 1 . .
H H13A 0.8719 0.5721 0.1149 0.047 Uiso calc R 1 . .
H H13B 0.9677 0.4582 0.0907 0.047 Uiso calc R 1 . .
H H13C 0.814 0.5194 0.0748 0.047 Uiso calc R 1 . .
C C14 1.1218(4) 0.7103(4) 0.09391(10) 0.0326(10) Uani d . 1 . .
H H14A 1.0935 0.7347 0.1196 0.049 Uiso calc R 1 . .
H H14B 1.1717 0.7951 0.0825 0.049 Uiso calc R 1 . .
H H14C 1.189 0.6254 0.0941 0.049 Uiso calc R 1 . .
N N1 0.8892(3) 0.5844(3) 0.00524(8) 0.0215(7) Uani d D 1 . .
N N2 0.9438(4) 0.5784(4) -0.08972(9) 0.0397(8) Uani d . 1 . .
O O1 1.1317(2) 0.7367(3) 0.00919(7) 0.0304(6) Uani d . 1 . .
S S1 1.05045(10) 0.60907(10) 0.02574(3) 0.0241(2) Uani d . 1 . .
H H211 0.087(2) 0.384(4) 0.2437(9) 0.031(11) Uiso d D 1 . .
H H1A 0.831(3) 0.658(2) 0.0059(9) 0.027(10) Uiso d D 1 . .

loop_
_atom_site_aniso_label
_atom_site_aniso_U_11
_atom_site_aniso_U_22
_atom_site_aniso_U_33
_atom_site_aniso_U_12
_atom_site_aniso_U_13
_atom_site_aniso_U_23
C21 0.0206(18) 0.025(2) 0.025(2) 0.0023(15) -0.0032(14) 0.0016(16)
C22 0.023(2) 0.027(2) 0.031(2) 0.0031(16) -0.0027(16) -0.0024(17)
C23 0.029(2) 0.030(2) 0.027(2) 0.0060(18) 0.0026(17) 0.001(2)
C24 0.030(2) 0.039(3) 0.032(2) -0.0029(19) -0.0009(18) -0.0053(18)
C25 0.027(2) 0.021(2) 0.0267(19) -0.0030(16) -0.0063(16) 0.0001(16)
C26 0.024(2) 0.026(2) 0.043(2) -0.0047(18) -0.0068(16) -0.002(2)
C27 0.041(2) 0.029(2) 0.030(2) -0.0087(19) -0.0113(19) 0.0050(18)
C28 0.036(2) 0.040(3) 0.031(2) -0.0128(19) -0.0006(17) -0.0053(19)
C29 0.026(2) 0.026(2) 0.041(2) -0.0049(18) 0.0029(19) -0.0031(18)
C210 0.019(2) 0.022(2) 0.038(2) -0.0009(15) -0.0020(17) 0.0003(19)
C211 0.025(2) 0.029(2) 0.031(2) -0.0043(17) 0.0041(16) 0.0008(17)
C212 0.031(2) 0.041(2) 0.039(2) 0.003(2) 0.0036(18) 0.015(2)
C213 0.048(2) 0.038(3) 0.049(3) -0.016(2) -0.004(2) -0.002(2)
C214 0.029(2) 0.033(2) 0.035(2) -0.0036(19) 0.0043(16) 0.004(2)
N21 0.0181(17) 0.0239(17) 0.0263(15) 0.0025(14) -0.0009(13) -0.0021(14)
N22 0.039(2) 0.038(2) 0.043(2) 0.0162(17) 0.0033(18) 0.0054(17)
O21 0.0292(14) 0.0269(15) 0.0386(15) -0.0126(12) 0.0023(11) 0.0106(13)
S21 0.0233(5) 0.0241(5) 0.0306(5) -0.0019(4) 0.0000(4) 0.0011(4)
C1 0.0180(18) 0.0209(19) 0.030(2) 0.0025(14) 0.0008(16) 0.0009(17)
C2 0.0179(18) 0.030(2) 0.0282(19) -0.0001(15) -0.0006(15) -0.0043(19)
C3 0.016(2) 0.033(2) 0.032(2) 0.0072(16) -0.0033(16) -0.0015(18)
C4 0.023(2) 0.040(3) 0.035(2) -0.0018(17) -0.0022(16) -0.005(2)
C5 0.0168(18) 0.026(2) 0.030(2) -0.0042(16) -0.0004(15) -0.0012(16)
C6 0.0199(19) 0.027(2) 0.038(2) -0.0019(17) -0.0033(17) -0.0041(17)
C7 0.027(2) 0.037(2) 0.032(2) -0.010(2) 0.0006(17) -0.002(2)
C8 0.028(2) 0.040(3) 0.032(2) -0.0152(18) 0.0005(17) 0.004(2)
C9 0.031(2) 0.024(2) 0.041(2) -0.0078(17) -0.0058(17) 0.005(2)
C10 0.0200(19) 0.028(2) 0.041(2) -0.0025(16) 0.0004(18) -0.0013(19)
C11 0.026(2) 0.0224(19) 0.0222(19) -0.0018(16) 0.0003(14) -0.0002(17)
C12 0.036(2) 0.029(2) 0.031(2) -0.0051(18) 0.0019(16) -0.0009(19)
C13 0.029(2) 0.035(2) 0.031(2) -0.0019(17) 0.0029(17) 0.0009(19)
C14 0.026(2) 0.035(3) 0.037(2) -0.0069(17) -0.0029(17) -0.0021(19)
N1 0.0145(16) 0.0214(18) 0.0287(16) 0.0009(13) -0.0041(12) -0.0014(14)
N2 0.0345(19) 0.044(2) 0.041(2) 0.0121(17) 0.0020(17) 0.0041(18)
O1 0.0252(13) 0.0318(15) 0.0342(15) -0.0099(12) 0.0069(12) 0.0021(12)
S1 0.0194(4) 0.0229(5) 0.0300(5) -0.0018(4) -0.0001(4) -0.0006(5)

loop_
_atom_type_symbol
_atom_type_description
_atom_type_scat_dispersion_real
_atom_type_scat_dispersion_imag
_atom_type_scat_source
C C 0.0033 0.0016 'International Tables Vol C Tables 4.2.6.8 and 6.1.1.4'
H H 0 0 'International Tables Vol C Tables 4.2.6.8 and 6.1.1.4'
N N 0.0061 0.0033 'International Tables Vol C Tables 4.2.6.8 and 6.1.1.4'
O O 0.0106 0.006 'International Tables Vol C Tables 4.2.6.8 and 6.1.1.4'
S S 0.1246 0.1234 'International Tables Vol C Tables 4.2.6.8 and 6.1.1.4'

loop_
_geom_angle_atom_site_label_1
_geom_angle_atom_site_label_2
_geom_angle_atom_site_label_3
_geom_angle_site_symmetry_1
_geom_angle_site_symmetry_3
_geom_angle
_geom_angle_publ_flag
N21 C21 C23 . . 110.7(3) ?
N21 C21 C22 . . 109.4(3) ?
C23 C21 C22 . . 111.5(3) ?
N21 C21 H21 . . 108.4 ?
C23 C21 H21 . . 108.4 ?
C22 C21 H21 . . 108.4 ?
C25 C22 C21 . . 109.6(3) ?
C25 C22 C24 . . 113.3(3) ?
C21 C22 C24 . . 112.3(3) ?
C25 C22 H22 . . 107.1 ?
C21 C22 H22 . . 107.1 ?
C24 C22 H22 . . 107.1 ?
N22 C23 C21 . . 176.6(4) ?
C22 C24 H24A . . 109.5 ?
C22 C24 H24B . . 109.5 ?
H24A C24 H24B . . 109.5 ?
C22 C24 H24C . . 109.5 ?
H24A C24 H24C . . 109.5 ?
H24B C24 H24C . . 109.5 ?
C26 C25 C210 . . 117.9(4) ?
C26 C25 C22 . . 120.9(3) ?
C210 C25 C22 . . 121.1(3) ?
C25 C26 C27 . . 121.3(4) ?
C25 C26 H26 . . 119.4 ?
C27 C26 H26 . . 119.4 ?
C28 C27 C26 . . 120.0(4) ?
C28 C27 H27 . . 120 ?
C26 C27 H27 . . 120 ?
C27 C28 C29 . . 119.7(4) ?
C27 C28 H28 . . 120.1 ?
C29 C28 H28 . . 120.1 ?
C28 C29 C210 . . 120.4(4) ?
C28 C29 H29 . . 119.8 ?
C210 C29 H29 . . 119.8 ?
C29 C210 C25 . . 120.8(4) ?
C29 C210 H210 . . 119.6 ?
C25 C210 H210 . . 119.6 ?
C212 C211 C213 . . 110.6(3) ?
C212 C211 C214 . . 111.7(3) ?
C213 C211 C214 . . 110.9(3) ?
C212 C211 S21 . . 111.2(2) ?
C213 C211 S21 . . 105.2(3) ?
C214 C211 S21 . . 107.0(2) ?
C211 C212 H21A . . 109.5 ?
C211 C212 H21B . . 109.5 ?
H21A C212 H21B . . 109.5 ?
C211 C212 H21C . . 109.5 ?
H21A C212 H21C . . 109.5 ?
H21B C212 H21C . . 109.5 ?
C211 C213 H21D . . 109.5 ?
C211 C213 H21E . . 109.5 ?
H21D C213 H21E . . 109.5 ?
C211 C213 H21F . . 109.5 ?
H21D C213 H21F . . 109.5 ?
H21E C213 H21F . . 109.5 ?
C211 C214 H21G . . 109.5 ?
C211 C214 H21H . . 109.5 ?
H21G C214 H21H . . 109.5 ?
C211 C214 H21I . . 109.5 ?
H21G C214 H21I . . 109.5 ?
H21H C214 H21I . . 109.5 ?
C21 N21 S21 . . 118.4(2) ?
C21 N21 H211 . . 112(2) ?
S21 N21 H211 . . 115(3) ?
O21 S21 N21 . . 112.12(15) ?
O21 S21 C211 . . 106.03(15) ?
N21 S21 C211 . . 97.20(16) ?
N1 C1 C3 . . 112.7(3) ?
N1 C1 C2 . . 110.1(3) ?
C3 C1 C2 . . 110.3(3) ?
N1 C1 H1 . . 107.9 ?
C3 C1 H1 . . 107.9 ?
C2 C1 H1 . . 107.9 ?
C5 C2 C4 . . 112.8(3) ?
C5 C2 C1 . . 109.5(3) ?
C4 C2 C1 . . 112.2(3) ?
C5 C2 H2 . . 107.3 ?
C4 C2 H2 . . 107.3 ?
C1 C2 H2 . . 107.3 ?
N2 C3 C1 . . 177.7(4) ?
C2 C4 H4A . . 109.5 ?
C2 C4 H4B . . 109.5 ?
H4A C4 H4B . . 109.5 ?
C2 C4 H4C . . 109.5 ?
H4A C4 H4C . . 109.5 ?
H4B C4 H4C . . 109.5 ?
C10 C5 C6 . . 118.7(3) ?
C10 C5 C2 . . 121.1(3) ?
C6 C5 C2 . . 120.2(3) ?
C7 C6 C5 . . 119.6(4) ?
C7 C6 H6 . . 120.2 ?
C5 C6 H6 . . 120.2 ?
C8 C7 C6 . . 122.1(4) ?
C8 C7 H7 . . 119 ?
C6 C7 H7 . . 119 ?
C7 C8 C9 . . 118.1(4) ?
C7 C8 H8 . . 121 ?
C9 C8 H8 . . 121 ?
C8 C9 C10 . . 121.1(4) ?
C8 C9 H9 . . 119.4 ?
C10 C9 H9 . . 119.4 ?
C5 C10 C9 . . 120.4(4) ?
C5 C10 H10 . . 119.8 ?
C9 C10 H10 . . 119.8 ?
C13 C11 C12 . . 111.6(3) ?
C13 C11 C14 . . 109.8(3) ?
C12 C11 C14 . . 110.2(3) ?
C13 C11 S1 . . 107.7(3) ?
C12 C11 S1 . . 111.8(2) ?
C14 C11 S1 . . 105.5(2) ?
C11 C12 H12A . . 109.5 ?
C11 C12 H12B . . 109.5 ?
H12A C12 H12B . . 109.5 ?
C11 C12 H12C . . 109.5 ?
H12A C12 H12C . . 109.5 ?
H12B C12 H12C . . 109.5 ?
C11 C13 H13A . . 109.5 ?
C11 C13 H13B . . 109.5 ?
H13A C13 H13B . . 109.5 ?
C11 C13 H13C . . 109.5 ?
H13A C13 H13C . . 109.5 ?
H13B C13 H13C . . 109.5 ?
C11 C14 H14A . . 109.5 ?
C11 C14 H14B . . 109.5 ?
H14A C14 H14B . . 109.5 ?
C11 C14 H14C . . 109.5 ?
H14A C14 H14C . . 109.5 ?
H14B C14 H14C . . 109.5 ?
C1 N1 S1 . . 120.2(2) ?
C1 N1 H1A . . 120(2) ?
S1 N1 H1A . . 115(2) ?
O1 S1 N1 . . 111.33(15) ?
O1 S1 C11 . . 105.92(16) ?
N1 S1 C11 . . 98.29(15) ?

loop_
_geom_bond_atom_site_label_1
_geom_bond_atom_site_label_2
_geom_bond_site_symmetry_2
_geom_bond_distance
_geom_bond_publ_flag
C21 N21 . 1.457(4) ?
C21 C23 . 1.480(5) ?
C21 C22 . 1.535(5) ?
C21 H21 . 1 ?
C22 C25 . 1.509(5) ?
C22 C24 . 1.540(5) ?
C22 H22 . 1 ?
C23 N22 . 1.146(4) ?
C24 H24A . 0.98 ?
C24 H24B . 0.98 ?
C24 H24C . 0.98 ?
C25 C26 . 1.386(5) ?
C25 C210 . 1.396(5) ?
C26 C27 . 1.400(5) ?
C26 H26 . 0.95 ?
C27 C28 . 1.369(5) ?
C27 H27 . 0.95 ?
C28 C29 . 1.387(5) ?
C28 H28 . 0.95 ?
C29 C210 . 1.388(5) ?
C29 H29 . 0.95 ?
C210 H210 . 0.95 ?
C211 C212 . 1.516(5) ?
C211 C213 . 1.523(5) ?
C211 C214 . 1.529(5) ?
C211 S21 . 1.843(4) ?
C212 H21A . 0.98 ?
C212 H21B . 0.98 ?
C212 H21C . 0.98 ?
C213 H21D . 0.98 ?
C213 H21E . 0.98 ?
C213 H21F . 0.98 ?
C214 H21G . 0.98 ?
C214 H21H . 0.98 ?
C214 H21I . 0.98 ?
N21 S21 . 1.647(3) ?
N21 H211 . 0.85(2) ?
O21 S21 . 1.498(2) ?
C1 N1 . 1.429(4) ?
C1 C3 . 1.488(5) ?
C1 C2 . 1.557(4) ?
C1 H1 . 1 ?
C2 C5 . 1.512(5) ?
C2 C4 . 1.530(5) ?
C2 H2 . 1 ?
C3 N2 . 1.144(4) ?
C4 H4A . 0.98 ?
C4 H4B . 0.98 ?
C4 H4C . 0.98 ?
C5 C10 . 1.387(5) ?
C5 C6 . 1.396(5) ?
C6 C7 . 1.385(5) ?
C6 H6 . 0.95 ?
C7 C8 . 1.377(5) ?
C7 H7 . 0.95 ?
C8 C9 . 1.379(5) ?
C8 H8 . 0.95 ?
C9 C10 . 1.390(5) ?
C9 H9 . 0.95 ?
C10 H10 . 0.95 ?
C11 C13 . 1.520(5) ?
C11 C12 . 1.522(5) ?
C11 C14 . 1.532(4) ?
C11 S1 . 1.831(3) ?
C12 H12A . 0.98 ?
C12 H12B . 0.98 ?
C12 H12C . 0.98 ?
C13 H13A . 0.98 ?
C13 H13B . 0.98 ?
C13 H13C . 0.98 ?
C14 H14A . 0.98 ?
C14 H14B . 0.98 ?
C14 H14C . 0.98 ?
N1 S1 . 1.646(3) ?
N1 H1A . 0.85(2) ?
O1 S1 . 1.493(2) ?

loop_
_geom_hbond_atom_site_label_D
_geom_hbond_atom_site_label_H
_geom_hbond_atom_site_label_A
_geom_hbond_site_symmetry_A
_geom_hbond_distance_DH
_geom_hbond_distance_HA
_geom_hbond_distance_DA
_geom_hbond_angle_DHA
N1 H1A O1 3_465 0.85(2) 2.110(17) 2.882(3) 151(3)
N21 H211 O21 4 0.85(2) 2.23(2) 2.995(4) 149(3)

loop_
_geom_torsion_atom_site_label_1
_geom_torsion_atom_site_label_2
_geom_torsion_atom_site_label_3
_geom_torsion_atom_site_label_4
_geom_torsion_site_symmetry_1
_geom_torsion_site_symmetry_2
_geom_torsion_site_symmetry_3
_geom_torsion_site_symmetry_4
_geom_torsion
_geom_torsion_publ_flag
N21 C21 C22 C25 . . . . -54.4(4) ?
C23 C21 C22 C25 . . . . -177.1(3) ?
N21 C21 C22 C24 . . . . 178.7(3) ?
C23 C21 C22 C24 . . . . 56.0(4) ?
N21 C21 C23 N22 . . . . -17(8) ?
C22 C21 C23 N22 . . . . 105(7) ?
C21 C22 C25 C26 . . . . 114.1(4) ?
C24 C22 C25 C26 . . . . -119.7(4) ?
C21 C22 C25 C210 . . . . -63.4(4) ?
C24 C22 C25 C210 . . . . 62.8(4) ?
C210 C25 C26 C27 . . . . -0.1(5) ?
C22 C25 C26 C27 . . . . -177.7(3) ?
C25 C26 C27 C28 . . . . 0.8(5) ?
C26 C27 C28 C29 . . . . -0.6(5) ?
C27 C28 C29 C210 . . . . -0.2(5) ?
C28 C29 C210 C25 . . . . 0.9(5) ?
C26 C25 C210 C29 . . . . -0.8(5) ?
C22 C25 C210 C29 . . . . 176.8(3) ?
C23 C21 N21 S21 . . . . -83.2(3) ?
C22 C21 N21 S21 . . . . 153.6(2) ?
C21 N21 S21 O21 . . . . 93.0(3) ?
C21 N21 S21 C211 . . . . -156.4(2) ?
C212 C211 S21 O21 . . . . 59.6(3) ?
C213 C211 S21 O21 . . . . -60.2(3) ?
C214 C211 S21 O21 . . . . -178.2(2) ?
C212 C211 S21 N21 . . . . -56.0(3) ?
C213 C211 S21 N21 . . . . -175.7(2) ?
C214 C211 S21 N21 . . . . 66.2(3) ?
N1 C1 C2 C5 . . . . -53.4(4) ?
C3 C1 C2 C5 . . . . -178.3(3) ?
N1 C1 C2 C4 . . . . -179.5(3) ?
C3 C1 C2 C4 . . . . 55.6(4) ?
N1 C1 C3 N2 . . . . -44(10) ?
C2 C1 C3 N2 . . . . 80(10) ?
C4 C2 C5 C10 . . . . 58.2(4) ?
C1 C2 C5 C10 . . . . -67.5(4) ?
C4 C2 C5 C6 . . . . -123.8(3) ?
C1 C2 C5 C6 . . . . 110.4(3) ?
C10 C5 C6 C7 . . . . -0.3(5) ?
C2 C5 C6 C7 . . . . -178.3(3) ?
C5 C6 C7 C8 . . . . 1.1(5) ?
C6 C7 C8 C9 . . . . -1.1(5) ?
C7 C8 C9 C10 . . . . 0.2(5) ?
C6 C5 C10 C9 . . . . -0.5(5) ?
C2 C5 C10 C9 . . . . 177.5(3) ?
C8 C9 C10 C5 . . . . 0.5(5) ?
C3 C1 N1 S1 . . . . -85.7(3) ?
C2 C1 N1 S1 . . . . 150.7(2) ?
C1 N1 S1 O1 . . . . 98.6(3) ?
C1 N1 S1 C11 . . . . -150.6(3) ?
C13 C11 S1 O1 . . . . -178.8(2) ?
C12 C11 S1 O1 . . . . 58.2(3) ?
C14 C11 S1 O1 . . . . -61.6(3) ?
C13 C11 S1 N1 . . . . 66.1(3) ?
C12 C11 S1 N1 . . . . -56.9(3) ?
C14 C11 S1 N1 . . . . -176.7(2) ?
